data_4318089
loop_
_publ_author_name
'Matthew D. Hargreaves'
'Mary F. Mahon'
'Michael K. Whittlesey'

_publ_section_title
;
 Substitution Reactions of [Ru(dppe)(CO)(H2O)3][OTf]2
;
_journal_name_full 'Inorganic Chemistry'
_journal_page_first 3137
_journal_page_last 3145
_journal_paper_doi 10.1021/ic020029z
_journal_volume 41
_journal_year 2002
_chemical_formula_sum 'C38 H48 F6 O11 P2 Ru S5'
_chemical_formula_weight 1118.07
_space_group_IT_number 19
_symmetry_cell_setting orthorhombic
_symmetry_space_group_name_Hall 'P 2ac 2ab'
_symmetry_space_group_name_H-M 'P 21 21 21'
_atom_sites_solution_hydrogens geom
_atom_sites_solution_primary direct
_atom_sites_solution_secondary difmap
_audit_creation_method SHELXL-97
_cell_angle_alpha 90.00
_cell_angle_beta 90.00
_cell_angle_gamma 90.00
_cell_formula_units_Z 4
_cell_length_a 11.53960(10)
_cell_length_b 20.25930(10)
_cell_length_c 20.42650(10)
_cell_measurement_reflns_used 25
_cell_measurement_temperature 150(2)
_cell_measurement_theta_max 18
_cell_measurement_theta_min 12
_cell_volume 4775.39(5)
_computing_data_reduction 'Denzo and Scalepack (otwinowski & Minor, 1997)'
_computing_molecular_graphics 'ORTEX (P.McArdle, 1995)'
_computing_publication_material 'SHELXL-97/2 (Sheldrick,1997)'
_computing_structure_refinement 'SHELXL-97 (Sheldrick, 1997)'
_computing_structure_solution 'SHELXS-97 (Sheldrick, 1990)'
_diffrn_ambient_temperature 150(2)
_diffrn_measured_fraction_theta_full 0.992
_diffrn_measured_fraction_theta_max 0.992
_diffrn_measurement_device_type KappaCCD
_diffrn_measurement_method KappaCCD
_diffrn_radiation_monochromator graphite
_diffrn_radiation_source 'fine-focus sealed tube'
_diffrn_radiation_type MoK\a
_diffrn_radiation_wavelength 0.71070
_diffrn_reflns_av_R_equivalents 0.0377
_diffrn_reflns_av_sigmaI/netI 0.0205
_diffrn_reflns_limit_h_max 16
_diffrn_reflns_limit_h_min -15
_diffrn_reflns_limit_k_max 27
_diffrn_reflns_limit_k_min -28
_diffrn_reflns_limit_l_max 28
_diffrn_reflns_limit_l_min -28
_diffrn_reflns_number 92137
_diffrn_reflns_theta_full 30.03
_diffrn_reflns_theta_max 30.03
_diffrn_reflns_theta_min 4.60
_exptl_absorpt_coefficient_mu 0.691
_exptl_absorpt_correction_T_max 0.8462
_exptl_absorpt_correction_T_min 0.8300
_exptl_crystal_colour Pale-Yellow
_exptl_crystal_density_diffrn 1.555
_exptl_crystal_density_method 'not measured'
_exptl_crystal_description Block
_exptl_crystal_F_000 2288
_exptl_crystal_size_max 0.28
_exptl_crystal_size_mid 0.25
_exptl_crystal_size_min 0.25
_refine_diff_density_max 0.816
_refine_diff_density_min -0.819
_refine_diff_density_rms 0.064
_refine_ls_abs_structure_details 'Flack H D (1983), Acta Cryst. A39, 876-881'
_refine_ls_abs_structure_Flack 0.000(17)
_refine_ls_extinction_coef 0.00271(19)
_refine_ls_extinction_expression Fc^*^=kFc[1+0.001xFc^2^\l^3^/sin(2\q)]^-1/4^
_refine_ls_extinction_method SHELXL
_refine_ls_goodness_of_fit_ref 1.105
_refine_ls_hydrogen_treatment constr
_refine_ls_matrix_type full
_refine_ls_number_parameters 603
_refine_ls_number_reflns 13879
_refine_ls_number_restraints 0
_refine_ls_restrained_S_all 1.105
_refine_ls_R_factor_all 0.0350
_refine_ls_R_factor_gt 0.0339
_refine_ls_shift/su_max 1.188
_refine_ls_shift/su_mean 0.002
_refine_ls_structure_factor_coef Fsqd
_refine_ls_weighting_details 'calc w=1/[\s^2^(Fo^2^)+(0.0277P)^2^+3.9113P] where P=(Fo^2^+2Fc^2^)/3'
_refine_ls_weighting_scheme calc
_refine_ls_wR_factor_gt 0.0739
_refine_ls_wR_factor_ref 0.0743
_reflns_number_gt 13626
_reflns_number_total 13879
_reflns_threshold_expression >2sigma(I)
_cod_data_source_file ic020029z_2.cif
_cod_data_source_block k01mkw8
_cod_depositor_comments
;
The following automatic conversions were performed:

'_symmetry_cell_setting' value 'Orthorhombic' changed to
'orthorhombic' according to the built-in table from CIF Core
dictionary named 'cif_core.dic' version 2.4.1 from 2010-06-29.

Automatic conversion script
Id: cif_fix_values 1646 2011-03-28 12:23:43Z adriana 

The following automatic conversions were performed:

data name '_atom_site_symetry_multiplicity' was replaced with
'_atom_site_symmetry_multiplicity' as specified in the replacement
file 'data/replacement-values/replacement_tags.lst'.

Automatic conversion script
Id: cif_correct_tags 9268 2022-04-12 08:56:07Z antanas 
;
_cod_database_code 4318089

loop_
_symmetry_equiv_pos_as_xyz
'x, y, z'
'-x+1/2, -y, z+1/2'
'x+1/2, -y+1/2, -z'
'-x, y+1/2, -z+1/2'

loop_
_atom_site_label
_atom_site_type_symbol
_atom_site_fract_x
_atom_site_fract_y
_atom_site_fract_z
_atom_site_U_iso_or_equiv
_atom_site_adp_type
_atom_site_occupancy
_atom_site_symmetry_multiplicity
_atom_site_calc_flag
_atom_site_refinement_flags
_atom_site_disorder_assembly
_atom_site_disorder_group
Ru1 Ru 0.970241(14) 0.998504(8) 0.722533(7) 0.01938(4) Uani 1 1 d . A .
S1 S 0.69959(7) 1.03756(6) 0.69909(4) 0.0547(2) Uani 1 1 d . A .
S2 S 0.94889(5) 1.15473(3) 0.72716(3) 0.02424(11) Uani 1 1 d . A .
S3 S 0.94296(7) 1.02845(3) 0.56103(3) 0.03570(15) Uani 1 1 d . A .
S4 S 0.46080(7) 1.05888(4) 0.89951(3) 0.04031(16) Uani 1 1 d . . .
S5 S 0.74110(5) 1.25788(3) 0.61116(3) 0.02603(11) Uani 1 1 d . . .
F1 F 0.4926(2) 1.18490(10) 0.92611(12) 0.0663(6) Uani 1 1 d . . .
F2 F 0.59267(19) 1.11937(11) 0.98511(10) 0.0552(5) Uani 1 1 d . . .
F3 F 0.63956(19) 1.13638(11) 0.88462(11) 0.0596(6) Uani 1 1 d . . .
F4 F 0.59646(17) 1.35316(9) 0.64209(11) 0.0496(5) Uani 1 1 d . . .
F5 F 0.52264(16) 1.27839(9) 0.57977(10) 0.0476(4) Uani 1 1 d . . .
F6 F 0.55075(19) 1.25874(11) 0.68190(10) 0.0561(5) Uani 1 1 d . . .
P1 P 1.16110(5) 0.97422(3) 0.70236(3) 0.01947(10) Uani 1 1 d . . .
P2 P 1.00981(5) 0.96542(3) 0.82720(3) 0.01890(10) Uani 1 1 d . . .
C1 C 0.9278(2) 0.91337(12) 0.70441(12) 0.0273(5) Uani 1 1 d . . .
C2 C 1.2388(7) 1.0346(4) 0.6537(3) 0.0243(6) Uani 0.56 1 d PG A 1
C3 C 1.2860(8) 1.0900(5) 0.6836(3) 0.0203(17) Uani 0.56 1 d PG A 1
H3 H 1.2797 1.0956 0.7296 0.024 Uiso 0.56 1 calc PR A 1
C4 C 1.3426(8) 1.1374(4) 0.6461(5) 0.029(3) Uani 0.56 1 d PG A 1
H4 H 1.3749 1.1753 0.6665 0.034 Uiso 0.56 1 calc PR A 1
C5 C 1.3518(7) 1.1293(3) 0.5787(4) 0.0366(16) Uani 0.56 1 d PG A 1
H5 H 1.3905 1.1616 0.5531 0.044 Uiso 0.56 1 calc PR A 1
C6 C 1.3046(6) 1.0738(3) 0.5488(3) 0.051(2) Uani 0.56 1 d PG A 1
H6 H 1.3109 1.0682 0.5028 0.061 Uiso 0.56 1 calc PR A 1
C7 C 1.2480(5) 1.0265(3) 0.5863(3) 0.0420(19) Uani 0.56 1 d PG A 1
H7 H 1.2157 0.9886 0.5659 0.050 Uiso 0.56 1 calc PR A 1
C2A C 1.2495(9) 1.0331(5) 0.6540(4) 0.0243(6) Uani 0.44 1 d PG A 2
C3A C 1.2678(10) 1.0966(7) 0.6776(5) 0.021(2) Uani 0.44 1 d PG A 2
H3A H 1.2358 1.1095 0.7185 0.025 Uiso 0.44 1 calc PR A 2
C4A C 1.3331(11) 1.1413(5) 0.6414(7) 0.032(3) Uani 0.44 1 d PG A 2
H4A H 1.3456 1.1847 0.6576 0.038 Uiso 0.44 1 calc PR A 2
C5A C 1.3800(9) 1.1224(4) 0.5816(6) 0.057(4) Uani 0.44 1 d PG A 2
H5A H 1.4245 1.1529 0.5568 0.069 Uiso 0.44 1 calc PR A 2
C6A C 1.3616(8) 1.0589(4) 0.5580(4) 0.066(4) Uani 0.44 1 d PG A 2
H6A H 1.3936 1.0461 0.5171 0.079 Uiso 0.44 1 calc PR A 2
C7A C 1.2963(8) 1.0143(4) 0.5942(4) 0.048(3) Uani 0.44 1 d PG A 2
H7A H 1.2838 0.9709 0.5780 0.058 Uiso 0.44 1 calc PR A 2
C8 C 1.1943(2) 0.89597(10) 0.66261(11) 0.0229(4) Uani 1 1 d . A .
C9 C 1.1282(2) 0.87561(12) 0.60941(12) 0.0288(5) Uani 1 1 d . . .
H9C H 1.0627 0.9009 0.5965 0.035 Uiso 1 1 calc R A .
C10 C 1.1564(3) 0.81887(12) 0.57490(12) 0.0322(5) Uani 1 1 d . A .
H10 H 1.1101 0.8055 0.5388 0.039 Uiso 1 1 calc R . .
C11 C 1.2511(3) 0.78205(13) 0.59279(14) 0.0364(6) Uani 1 1 d . . .
H11 H 1.2704 0.7433 0.5690 0.044 Uiso 1 1 calc R A .
C12 C 1.3186(3) 0.80149(16) 0.64567(18) 0.0465(7) Uani 1 1 d . A .
H12 H 1.3843 0.7761 0.6580 0.056 Uiso 1 1 calc R . .
C13 C 1.2900(2) 0.85857(13) 0.68078(15) 0.0356(6) Uani 1 1 d . . .
H13 H 1.3360 0.8718 0.7171 0.043 Uiso 1 1 calc R A .
C14 C 1.23287(18) 0.97227(11) 0.78210(11) 0.0228(4) Uani 1 1 d . A .
H14A H 1.3103 0.9516 0.7780 0.027 Uiso 1 1 calc R . .
H14B H 1.2431 1.0177 0.7989 0.027 Uiso 1 1 calc R . .
C15 C 1.15698(19) 0.93208(11) 0.82953(11) 0.0224(4) Uani 1 1 d . A .
H15A H 1.1885 0.9351 0.8745 0.027 Uiso 1 1 calc R . .
H15B H 1.1564 0.8851 0.8164 0.027 Uiso 1 1 calc R . .
C16 C 0.9174(2) 0.90301(11) 0.86368(11) 0.0220(4) Uani 1 1 d . A .
C17 C 0.9602(2) 0.86064(11) 0.91199(11) 0.0259(4) Uani 1 1 d . . .
H17 H 1.0393 0.8626 0.9246 0.031 Uiso 1 1 calc R A .
C18 C 0.8856(3) 0.81547(13) 0.94149(13) 0.0328(5) Uani 1 1 d . A .
H18 H 0.9148 0.7860 0.9737 0.039 Uiso 1 1 calc R . .
C19 C 0.7700(2) 0.81291(13) 0.92458(13) 0.0338(6) Uani 1 1 d . . .
H19 H 0.7199 0.7822 0.9454 0.041 Uiso 1 1 calc R A .
C20 C 0.7271(3) 0.85517(15) 0.87726(14) 0.0383(6) Uani 1 1 d . A .
H20 H 0.6476 0.8535 0.8655 0.046 Uiso 1 1 calc R . .
C21 C 0.8008(2) 0.90023(14) 0.84689(13) 0.0335(5) Uani 1 1 d . . .
H21 H 0.7712 0.9293 0.8145 0.040 Uiso 1 1 calc R A .
C22 C 1.00582(19) 1.03149(11) 0.88781(10) 0.0216(4) Uani 1 1 d . A .
C23 C 1.1071(2) 1.05648(13) 0.91567(13) 0.0315(5) Uani 1 1 d . . .
H23 H 1.1805 1.0410 0.9011 0.038 Uiso 1 1 calc R A .
C24 C 1.1009(3) 1.10403(15) 0.96482(14) 0.0397(6) Uani 1 1 d . A .
H24 H 1.1702 1.1209 0.9835 0.048 Uiso 1 1 calc R . .
C25 C 0.9959(3) 1.12657(15) 0.98631(14) 0.0420(7) Uani 1 1 d . . .
H25 H 0.9923 1.1582 1.0205 0.050 Uiso 1 1 calc R A .
C26 C 0.8946(3) 1.10307(15) 0.95799(15) 0.0410(6) Uani 1 1 d . A .
H26 H 0.8217 1.1194 0.9723 0.049 Uiso 1 1 calc R . .
C27 C 0.8994(2) 1.05566(13) 0.90868(13) 0.0320(5) Uani 1 1 d . . .
H27 H 0.8299 1.0399 0.8893 0.038 Uiso 1 1 calc R A .
C28 C 0.5899(3) 0.9807(2) 0.7259(2) 0.0659(11) Uani 1 1 d . . .
H28A H 0.5760 0.9867 0.7729 0.099 Uiso 1 1 calc R . .
H28B H 0.6158 0.9354 0.7177 0.099 Uiso 1 1 calc R . .
H28C H 0.5179 0.9890 0.7018 0.099 Uiso 1 1 calc R . .
C29 C 0.6289(3) 1.1121(2) 0.7214(3) 0.0733(14) Uani 1 1 d . . .
H29A H 0.6834 1.1490 0.7177 0.110 Uiso 1 1 calc R . .
H29B H 0.6013 1.1088 0.7667 0.110 Uiso 1 1 calc R . .
H29C H 0.5629 1.1196 0.6922 0.110 Uiso 1 1 calc R . .
C30 C 0.9307(5) 1.20142(17) 0.79992(16) 0.0645(12) Uani 1 1 d . . .
H30A H 1.0054 1.2055 0.8224 0.097 Uiso 1 1 calc R . .
H30B H 0.8752 1.1791 0.8287 0.097 Uiso 1 1 calc R . .
H30C H 0.9015 1.2455 0.7889 0.097 Uiso 1 1 calc R . .
C31 C 1.0497(3) 1.20655(16) 0.6865(2) 0.0566(10) Uani 1 1 d . . .
H31A H 1.0742 1.1856 0.6455 0.085 Uiso 1 1 calc R . .
H31B H 1.1174 1.2135 0.7147 0.085 Uiso 1 1 calc R . .
H31C H 1.0132 1.2491 0.6769 0.085 Uiso 1 1 calc R . .
C32 C 0.7990(4) 1.0321(2) 0.53056(17) 0.0626(11) Uani 1 1 d . . .
H32A H 0.7638 1.0743 0.5429 0.094 Uiso 1 1 calc R . .
H32B H 0.7535 0.9958 0.5493 0.094 Uiso 1 1 calc R . .
H32C H 0.8001 1.0281 0.4828 0.094 Uiso 1 1 calc R . .
C33 C 0.9978(5) 1.10001(18) 0.52106(17) 0.0786(16) Uani 1 1 d . . .
H33A H 1.0801 1.1054 0.5317 0.118 Uiso 1 1 calc R . .
H33B H 0.9548 1.1389 0.5359 0.118 Uiso 1 1 calc R . .
H33C H 0.9888 1.0951 0.4736 0.118 Uiso 1 1 calc R . .
C34 C 0.5504(3) 1.12764(14) 0.92516(15) 0.0383(6) Uani 1 1 d . . .
C35 C 0.5962(2) 1.28822(13) 0.62963(14) 0.0323(5) Uani 1 1 d . . .
C57 C 0.6847(3) 0.7917(2) 0.64183(18) 0.0546(9) Uani 1 1 d . . .
C61 C 0.6598(5) 0.7573(4) 0.7034(2) 0.101(2) Uani 1 1 d . . .
H61A H 0.6056 0.7836 0.7295 0.151 Uiso 1 1 calc R . .
H61B H 0.7320 0.7511 0.7279 0.151 Uiso 1 1 calc R . .
H61C H 0.6253 0.7142 0.6938 0.151 Uiso 1 1 calc R . .
C63 C 0.7618(5) 0.7609(3) 0.5944(2) 0.0825(15) Uani 1 1 d . . .
H63A H 0.7725 0.7906 0.5570 0.124 Uiso 1 1 calc R . .
H63B H 0.7278 0.7193 0.5793 0.124 Uiso 1 1 calc R . .
H63C H 0.8370 0.7522 0.6149 0.124 Uiso 1 1 calc R . .
O2 O 0.79665(15) 1.03107(10) 0.74974(8) 0.0295(4) Uani 1 1 d . . .
O3 O 1.02307(15) 1.09562(7) 0.75004(8) 0.0242(3) Uani 1 1 d . . .
O4 O 0.93288(18) 1.05000(9) 0.63282(8) 0.0326(4) Uani 1 1 d . . .
O5 O 0.3785(2) 1.05344(16) 0.95181(12) 0.0651(8) Uani 1 1 d . . .
O6 O 0.4160(2) 1.08085(15) 0.83781(12) 0.0606(7) Uani 1 1 d . . .
O7 O 0.5431(3) 1.00629(12) 0.89549(13) 0.0641(7) Uani 1 1 d . . .
O8 O 0.7759(2) 1.29897(12) 0.55761(10) 0.0461(5) Uani 1 1 d . . .
O9 O 0.80098(17) 1.26955(9) 0.67206(10) 0.0355(4) Uani 1 1 d . . .
O10 O 0.7216(2) 1.18950(9) 0.59533(10) 0.0412(5) Uani 1 1 d . . .
O1 O 0.90088(19) 0.85946(10) 0.69615(11) 0.0414(5) Uani 1 1 d . A .
O11 O 0.6432(4) 0.8446(2) 0.6303(2) 0.1286(19) Uani 1 1 d . . .

loop_
_atom_site_aniso_label
_atom_site_aniso_U_11
_atom_site_aniso_U_22
_atom_site_aniso_U_33
_atom_site_aniso_U_23
_atom_site_aniso_U_13
_atom_site_aniso_U_12
Ru1 0.02189(7) 0.01880(7) 0.01744(7) 0.00057(6) -0.00223(5) 0.00284(7)
S1 0.0260(3) 0.1099(8) 0.0282(3) 0.0066(4) -0.0040(3) 0.0153(4)
S2 0.0270(3) 0.0185(2) 0.0272(2) 0.00194(19) 0.0011(2) 0.00326(19)
S3 0.0581(4) 0.0292(3) 0.0198(2) 0.0008(2) -0.0024(3) 0.0084(3)
S4 0.0341(3) 0.0505(4) 0.0363(3) 0.0052(3) -0.0057(3) -0.0163(3)
S5 0.0251(3) 0.0256(3) 0.0274(3) -0.0016(2) -0.0023(2) 0.0020(2)
F1 0.0827(18) 0.0450(10) 0.0712(14) -0.0015(10) 0.0026(12) 0.0130(11)
F2 0.0536(12) 0.0627(12) 0.0492(11) -0.0058(9) -0.0162(9) -0.0104(10)
F3 0.0482(11) 0.0624(13) 0.0682(13) -0.0060(10) 0.0109(10) -0.0250(10)
F4 0.0430(10) 0.0303(8) 0.0755(13) -0.0190(8) -0.0144(9) 0.0123(7)
F5 0.0306(8) 0.0496(10) 0.0626(11) -0.0158(8) -0.0176(8) 0.0054(8)
F6 0.0505(12) 0.0647(12) 0.0530(11) -0.0010(9) 0.0229(9) -0.0101(10)
P1 0.0224(2) 0.0171(2) 0.0189(2) 0.00126(18) 0.00111(19) 0.00002(19)
P2 0.0193(2) 0.0190(2) 0.0185(2) 0.00181(18) -0.00090(18) 0.00022(19)
C1 0.0239(11) 0.0307(12) 0.0272(11) -0.0045(9) 0.0003(8) -0.0003(9)
C2 0.0302(16) 0.0210(10) 0.0219(10) 0.0037(8) 0.0023(10) -0.0052(11)
C3 0.016(3) 0.023(3) 0.021(2) 0.007(2) -0.002(2) 0.002(2)
C4 0.032(5) 0.026(4) 0.027(4) -0.004(3) 0.002(3) 0.004(3)
C5 0.053(4) 0.027(3) 0.030(4) 0.006(2) 0.009(3) -0.012(3)
C6 0.092(6) 0.039(4) 0.022(2) 0.002(2) 0.011(3) -0.021(4)
C7 0.073(6) 0.034(3) 0.019(2) 0.001(2) 0.002(3) -0.021(3)
C2A 0.0302(16) 0.0210(10) 0.0219(10) 0.0037(8) 0.0023(10) -0.0052(11)
C3A 0.020(4) 0.012(3) 0.031(4) 0.001(3) -0.007(3) 0.003(3)
C4A 0.030(6) 0.021(5) 0.045(6) 0.014(4) -0.004(5) -0.012(4)
C5A 0.088(10) 0.047(6) 0.037(6) 0.006(5) 0.018(5) -0.035(6)
C6A 0.121(11) 0.045(5) 0.032(4) -0.002(4) 0.035(6) -0.028(6)
C7A 0.087(8) 0.030(4) 0.028(4) -0.004(3) 0.024(5) -0.025(5)
C8 0.0253(11) 0.0181(9) 0.0253(10) 0.0013(8) 0.0049(8) 0.0002(8)
C9 0.0390(13) 0.0209(10) 0.0266(11) -0.0001(8) 0.0000(10) 0.0033(9)
C10 0.0468(15) 0.0242(11) 0.0256(11) -0.0016(9) 0.0016(10) 0.0022(10)
C11 0.0474(16) 0.0237(11) 0.0380(13) -0.0035(10) 0.0088(12) 0.0056(11)
C12 0.0449(17) 0.0362(15) 0.0584(19) -0.0100(13) -0.0033(14) 0.0167(13)
C13 0.0304(13) 0.0317(13) 0.0447(15) -0.0081(11) -0.0023(11) 0.0083(10)
C14 0.0211(9) 0.0247(9) 0.0226(9) 0.0010(8) 0.0006(8) 0.0004(8)
C15 0.0221(10) 0.0230(10) 0.0222(10) 0.0056(8) -0.0005(8) 0.0032(8)
C16 0.0237(11) 0.0213(10) 0.0209(10) 0.0006(8) 0.0012(8) -0.0017(8)
C17 0.0286(11) 0.0253(10) 0.0240(10) 0.0042(8) 0.0005(9) 0.0000(9)
C18 0.0431(15) 0.0275(11) 0.0279(12) 0.0057(9) 0.0044(10) -0.0014(10)
C19 0.0367(14) 0.0344(13) 0.0303(12) 0.0004(10) 0.0093(10) -0.0118(11)
C20 0.0278(13) 0.0474(16) 0.0396(14) 0.0049(12) 0.0025(11) -0.0125(12)
C21 0.0262(12) 0.0397(13) 0.0345(13) 0.0098(11) -0.0043(10) -0.0063(10)
C22 0.0257(10) 0.0218(9) 0.0174(8) 0.0017(7) -0.0002(7) -0.0007(8)
C23 0.0293(12) 0.0365(13) 0.0287(12) -0.0065(10) -0.0010(10) -0.0010(10)
C24 0.0443(16) 0.0417(15) 0.0330(13) -0.0133(11) -0.0032(12) -0.0089(13)
C25 0.0539(19) 0.0404(14) 0.0318(13) -0.0133(11) 0.0032(12) -0.0024(13)
C26 0.0389(15) 0.0425(15) 0.0417(15) -0.0116(12) 0.0067(12) 0.0066(12)
C27 0.0284(12) 0.0352(13) 0.0324(12) -0.0057(10) 0.0035(10) 0.0028(10)
C28 0.0338(15) 0.080(3) 0.084(3) -0.025(2) -0.0130(17) -0.0039(16)
C29 0.0332(16) 0.077(3) 0.110(3) 0.060(3) 0.010(2) 0.0187(17)
C30 0.116(4) 0.0410(16) 0.0370(15) -0.0104(13) -0.0038(19) 0.039(2)
C31 0.0350(16) 0.0366(15) 0.098(3) 0.0339(17) 0.0150(17) 0.0068(12)
C32 0.076(3) 0.076(2) 0.0362(16) -0.0172(16) -0.0240(17) 0.022(2)
C33 0.156(5) 0.0462(18) 0.0337(16) 0.0127(13) 0.008(2) -0.021(3)
C34 0.0372(15) 0.0369(13) 0.0409(14) -0.0009(11) -0.0026(12) -0.0022(11)
C35 0.0282(12) 0.0279(12) 0.0407(14) -0.0072(10) -0.0034(10) -0.0006(10)
C57 0.0447(19) 0.069(2) 0.0499(19) -0.0094(17) -0.0147(15) 0.0045(17)
C61 0.088(4) 0.163(6) 0.051(2) 0.007(3) -0.003(2) -0.054(4)
C63 0.071(3) 0.118(4) 0.059(2) -0.033(3) 0.002(2) -0.011(3)
O2 0.0237(8) 0.0384(9) 0.0264(8) 0.0031(7) -0.0021(6) 0.0083(7)
O3 0.0298(8) 0.0182(6) 0.0247(7) 0.0008(5) -0.0029(7) 0.0045(6)
O4 0.0484(11) 0.0311(9) 0.0185(7) 0.0012(6) -0.0066(7) 0.0120(8)
O5 0.0401(13) 0.109(2) 0.0458(13) 0.0169(14) -0.0002(10) -0.0270(14)
O6 0.0513(14) 0.092(2) 0.0383(12) 0.0111(12) -0.0148(11) -0.0255(13)
O7 0.0868(19) 0.0381(12) 0.0674(15) -0.0060(11) -0.0044(14) -0.0018(15)
O8 0.0451(12) 0.0570(13) 0.0362(11) 0.0071(10) 0.0048(9) -0.0153(10)
O9 0.0367(10) 0.0332(9) 0.0364(10) -0.0060(8) -0.0153(8) 0.0063(8)
O10 0.0542(13) 0.0269(9) 0.0425(11) -0.0123(8) -0.0109(10) 0.0090(9)
O1 0.0417(11) 0.0316(10) 0.0509(12) -0.0117(9) 0.0028(10) -0.0096(9)
O11 0.138(4) 0.113(3) 0.135(4) -0.022(3) -0.073(3) 0.061(3)

loop_
_atom_type_symbol
_atom_type_description
_atom_type_scat_dispersion_real
_atom_type_scat_dispersion_imag
_atom_type_scat_source
C C 0.0033 0.0016 'International Tables Vol C Tables 4.2.6.8 and 6.1.1.4'
H H 0.0000 0.0000 'International Tables Vol C Tables 4.2.6.8 and 6.1.1.4'
O O 0.0106 0.0060 'International Tables Vol C Tables 4.2.6.8 and 6.1.1.4'
F F 0.0171 0.0103 'International Tables Vol C Tables 4.2.6.8 and 6.1.1.4'
P P 0.1023 0.0942 'International Tables Vol C Tables 4.2.6.8 and 6.1.1.4'
S S 0.1246 0.1234 'International Tables Vol C Tables 4.2.6.8 and 6.1.1.4'
Ru Ru -1.2594 0.8363 'International Tables Vol C Tables 4.2.6.8 and 6.1.1.4'

loop_
_geom_angle_atom_site_label_1
_geom_angle_atom_site_label_2
_geom_angle_atom_site_label_3
_geom_angle
_geom_angle_site_symmetry_1
_geom_angle_site_symmetry_3
_geom_angle_publ_flag
C1 Ru1 O3 176.17(9) . . ?
C1 Ru1 O4 103.35(9) . . ?
O3 Ru1 O4 80.48(7) . . ?
C1 Ru1 O2 95.21(9) . . ?
O3 Ru1 O2 85.21(7) . . ?
O4 Ru1 O2 83.48(7) . . ?
C1 Ru1 P2 88.07(8) . . ?
O3 Ru1 P2 88.12(4) . . ?
O4 Ru1 P2 168.01(5) . . ?
O2 Ru1 P2 91.94(5) . . ?
C1 Ru1 P1 91.05(8) . . ?
O3 Ru1 P1 88.33(5) . . ?
O4 Ru1 P1 98.24(6) . . ?
O2 Ru1 P1 172.95(5) . . ?
P2 Ru1 P1 85.03(2) . . ?
O2 S1 C29 103.65(19) . . ?
O2 S1 C28 104.74(16) . . ?
C29 S1 C28 98.23(19) . . ?
O3 S2 C31 103.71(13) . . ?
O3 S2 C30 103.04(13) . . ?
C31 S2 C30 98.9(2) . . ?
O4 S3 C32 104.61(15) . . ?
O4 S3 C33 103.50(15) . . ?
C32 S3 C33 98.0(3) . . ?
O7 S4 O5 115.20(18) . . ?
O7 S4 O6 114.88(18) . . ?
O5 S4 O6 116.09(17) . . ?
O7 S4 C34 102.15(15) . . ?
O5 S4 C34 102.80(16) . . ?
O6 S4 C34 102.79(15) . . ?
O8 S5 O10 115.57(14) . . ?
O8 S5 O9 115.42(13) . . ?
O10 S5 O9 115.23(12) . . ?
O8 S5 C35 102.67(14) . . ?
O10 S5 C35 103.14(13) . . ?
O9 S5 C35 101.88(12) . . ?
C2 P1 C8 103.8(3) . . ?
C2 P1 C14 106.2(3) . . ?
C8 P1 C14 106.46(11) . . ?
C2 P1 C2A 3.7(6) . . ?
C8 P1 C2A 102.0(4) . . ?
C14 P1 C2A 103.9(3) . . ?
C2 P1 Ru1 115.4(3) . . ?
C8 P1 Ru1 117.93(8) . . ?
C14 P1 Ru1 106.24(7) . . ?
C2A P1 Ru1 119.0(3) . . ?
C16 P2 C22 102.57(10) . . ?
C16 P2 C15 106.15(10) . . ?
C22 P2 C15 106.08(11) . . ?
C16 P2 Ru1 118.09(8) . . ?
C22 P2 Ru1 114.48(7) . . ?
C15 P2 Ru1 108.55(7) . . ?
O1 C1 Ru1 176.8(2) . . ?
C3 C2 C7 120.0 . . ?
C3 C2 P1 119.9(5) . . ?
C7 C2 P1 120.1(5) . . ?
C4 C3 C2 120.0 . . ?
C3 C4 C5 120.0 . . ?
C4 C5 C6 120.0 . . ?
C7 C6 C5 120.0 . . ?
C6 C7 C2 120.0 . . ?
C3A C2A C7A 120.0 . . ?
C3A C2A P1 119.6(6) . . ?
C7A C2A P1 120.4(6) . . ?
C4A C3A C2A 120.0 . . ?
C5A C4A C3A 120.0 . . ?
C4A C5A C6A 120.0 . . ?
C7A C6A C5A 120.0 . . ?
C6A C7A C2A 120.0 . . ?
C13 C8 C9 118.9(2) . . ?
C13 C8 P1 121.48(19) . . ?
C9 C8 P1 119.43(18) . . ?
C10 C9 C8 121.0(2) . . ?
C11 C10 C9 120.1(3) . . ?
C10 C11 C12 120.0(2) . . ?
C11 C12 C13 120.0(3) . . ?
C8 C13 C12 120.1(3) . . ?
C15 C14 P1 108.33(15) . . ?
C14 C15 P2 108.46(14) . . ?
C21 C16 C17 119.4(2) . . ?
C21 C16 P2 119.75(18) . . ?
C17 C16 P2 120.66(18) . . ?
C18 C17 C16 119.4(2) . . ?
C19 C18 C17 120.9(2) . . ?
C18 C19 C20 119.9(2) . . ?
C19 C20 C21 119.9(3) . . ?
C16 C21 C20 120.5(2) . . ?
C27 C22 C23 119.2(2) . . ?
C27 C22 P2 119.29(18) . . ?
C23 C22 P2 121.46(18) . . ?
C24 C23 C22 120.1(3) . . ?
C25 C24 C23 120.5(3) . . ?
C24 C25 C26 119.9(2) . . ?
C25 C26 C27 120.3(3) . . ?
C22 C27 C26 120.0(3) . . ?
F2 C34 F3 107.8(3) . . ?
F2 C34 F1 106.2(2) . . ?
F3 C34 F1 106.2(3) . . ?
F2 C34 S4 112.3(2) . . ?
F3 C34 S4 111.3(2) . . ?
F1 C34 S4 112.7(2) . . ?
F6 C35 F4 106.8(2) . . ?
F6 C35 F5 107.1(2) . . ?
F4 C35 F5 107.0(2) . . ?
F6 C35 S5 112.1(2) . . ?
F4 C35 S5 111.61(19) . . ?
F5 C35 S5 111.94(19) . . ?
O11 C57 C63 119.8(5) . . ?
O11 C57 C61 121.1(5) . . ?
C63 C57 C61 119.1(5) . . ?
S1 O2 Ru1 121.73(10) . . ?
S2 O3 Ru1 118.47(10) . . ?
S3 O4 Ru1 131.34(11) . . ?

loop_
_geom_bond_atom_site_label_1
_geom_bond_atom_site_label_2
_geom_bond_distance
_geom_bond_site_symmetry_2
_geom_bond_publ_flag
Ru1 C1 1.831(2) . ?
Ru1 O3 2.1350(16) . ?
Ru1 O4 2.1524(17) . ?
Ru1 O2 2.1810(17) . ?
Ru1 P2 2.2866(5) . ?
Ru1 P1 2.2941(6) . ?
S1 O2 1.5305(18) . ?
S1 C29 1.775(4) . ?
S1 C28 1.798(4) . ?
S2 O3 1.5444(16) . ?
S2 C31 1.773(3) . ?
S2 C30 1.774(3) . ?
S3 O4 1.5345(18) . ?
S3 C32 1.776(4) . ?
S3 C33 1.780(4) . ?
S4 O7 1.430(3) . ?
S4 O5 1.434(3) . ?
S4 O6 1.433(2) . ?
S4 C34 1.812(3) . ?
S5 O8 1.432(2) . ?
S5 O10 1.440(2) . ?
S5 O9 1.4426(19) . ?
S5 C35 1.822(3) . ?
F1 C34 1.338(4) . ?
F2 C34 1.329(3) . ?
F3 C34 1.333(4) . ?
F4 C35 1.340(3) . ?
F5 C35 1.340(3) . ?
F6 C35 1.331(3) . ?
P1 C2 1.813(7) . ?
P1 C8 1.822(2) . ?
P1 C14 1.828(2) . ?
P1 C2A 1.855(8) . ?
P2 C16 1.814(2) . ?
P2 C22 1.824(2) . ?
P2 C15 1.828(2) . ?
C1 O1 1.148(3) . ?
C2 C3 1.3900 . ?
C2 C7 1.3900 . ?
C3 C4 1.3900 . ?
C4 C5 1.3900 . ?
C5 C6 1.3900 . ?
C6 C7 1.3900 . ?
C2A C3A 1.3900 . ?
C2A C7A 1.3900 . ?
C3A C4A 1.3900 . ?
C4A C5A 1.3900 . ?
C5A C6A 1.3900 . ?
C6A C7A 1.3900 . ?
C8 C13 1.390(3) . ?
C8 C9 1.390(3) . ?
C9 C10 1.387(3) . ?
C10 C11 1.372(4) . ?
C11 C12 1.389(5) . ?
C12 C13 1.400(4) . ?
C14 C15 1.539(3) . ?
C16 C21 1.389(3) . ?
C16 C17 1.398(3) . ?
C17 C18 1.393(3) . ?
C18 C19 1.379(4) . ?
C19 C20 1.383(4) . ?
C20 C21 1.393(4) . ?
C22 C27 1.389(3) . ?
C22 C23 1.395(3) . ?
C23 C24 1.393(4) . ?
C24 C25 1.367(5) . ?
C25 C26 1.389(5) . ?
C26 C27 1.393(4) . ?
C57 O11 1.197(5) . ?
C57 C63 1.456(6) . ?
C57 C61 1.465(6) . ?
